data_4316633
loop_
_publ_author_name
'William Levason'
'Seema Maheshwari'
'Raju Ratnani'
'Gillian Reid'
'Michael Webster'
'Wenjian Zhang'

_publ_contact_author_address
;   School of Chemistry
    University of Southampton
    Southampton SO17 1BJ, UK
;
_publ_contact_author_email gr@soton.ac.uk
_publ_contact_author_fax '023 8059 3781'
_publ_contact_author_name 'Professor Gillian Reid'
_publ_contact_author_phone '023 8059 3609'
_publ_section_title
;
 Structural Diversity in Supramolecular Complexes of MCl3 (M = As, Sb, Bi)
 with Constrained Thio- and Seleno-Ether Ligands
;
_journal_name_full 'Inorganic Chemistry'
_journal_page_first 9036
_journal_page_last 9048
_journal_paper_doi 10.1021/ic101296e
_journal_volume 49
_journal_year 2010
_chemical_formula_moiety 'C30 H42 Bi2 Cl6 S6'
_chemical_formula_structural '2(Bi Cl3) 3(C10 H14 S2)'
_chemical_formula_sum 'C30 H42 Bi2 Cl6 S6'
_chemical_formula_weight 1225.66
_chemical_name_systematic
; 
 catenatris(1,2-bis(methylthiomethyl)benzene-S,S')-bistrichlorobismuth(III) 
;
_space_group_IT_number 2
_space_group_name_Hall '-P 1'
_symmetry_cell_setting triclinic
_symmetry_space_group_name_Hall '-P 1'
_symmetry_space_group_name_H-M 'P -1'
_atom_sites_solution_hydrogens geom
_atom_sites_solution_primary direct
_atom_sites_solution_secondary difmap
_audit_author_name 'Webster, M.'
_audit_creation_date 2009-11-22
_audit_creation_method 'SHELXL-97 + hand edit'
_cell_angle_alpha 83.759(10)
_cell_angle_beta 84.587(15)
_cell_angle_gamma 66.458(15)
_cell_formula_units_Z 2
_cell_length_a 10.323(2)
_cell_length_b 11.415(3)
_cell_length_c 19.859(5)
_cell_measurement_reflns_used 81136
_cell_measurement_temperature 120(2)
_cell_measurement_theta_max 27.48
_cell_measurement_theta_min 2.91
_cell_volume 2129.3(9)
_computing_cell_refinement 'DENZO (Otwinowski & Minor, 1997)'
_computing_data_collection 'COLLECT (Hooft, R.W.W., 1998)'
_computing_data_reduction 'DENZO (Otwinowski & Minor, 1997)'
_computing_structure_refinement 'SHELXL-97 (Sheldrick, 1997)'
_computing_structure_solution 'SHELXS-97 (Sheldrick, 1997)'
_diffrn_ambient_temperature 120(2)
_diffrn_measured_fraction_theta_full 0.990
_diffrn_measured_fraction_theta_max 0.990
_diffrn_measurement_device_type 'Bruker-Nonius 95mm CCD camera on \k-goniostat'
_diffrn_measurement_method '\f & \w scans'
_diffrn_radiation_monochromator '10cm confocal mirrors'
_diffrn_radiation_source 'Bruker-Nonius FR591 rotating anode'
_diffrn_radiation_type MoK\a
_diffrn_radiation_wavelength 0.71073
_diffrn_reflns_av_R_equivalents 0.0616
_diffrn_reflns_av_sigmaI/netI 0.0619
_diffrn_reflns_limit_h_max 12
_diffrn_reflns_limit_h_min -12
_diffrn_reflns_limit_k_max 14
_diffrn_reflns_limit_k_min -14
_diffrn_reflns_limit_l_max 24
_diffrn_reflns_limit_l_min -24
_diffrn_reflns_number 29694
_diffrn_reflns_theta_full 26.00
_diffrn_reflns_theta_max 26.00
_diffrn_reflns_theta_min 2.90
_diffrn_standards_number 0
_exptl_absorpt_coefficient_mu 8.945
_exptl_absorpt_correction_T_max 1.0000
_exptl_absorpt_correction_T_min 0.7382
_exptl_absorpt_correction_type multi-scan
_exptl_absorpt_process_details 'G.M. Sheldrick, (2007). SADABS. Version 2007/2. Bruker AXS Inc.'
_exptl_crystal_colour colourless
_exptl_crystal_density_diffrn 1.912
_exptl_crystal_density_method 'not measured'
_exptl_crystal_description needle
_exptl_crystal_F_000 1172
_exptl_crystal_size_max 0.07
_exptl_crystal_size_mid 0.02
_exptl_crystal_size_min 0.02
_refine_diff_density_max 2.120
_refine_diff_density_min -1.651
_refine_diff_density_rms 0.240
_refine_ls_extinction_method none
_refine_ls_goodness_of_fit_ref 1.086
_refine_ls_hydrogen_treatment constr
_refine_ls_matrix_type full
_refine_ls_number_parameters 403
_refine_ls_number_reflns 8293
_refine_ls_number_restraints 12
_refine_ls_restrained_S_all 1.085
_refine_ls_R_factor_all 0.0771
_refine_ls_R_factor_gt 0.0532
_refine_ls_shift/su_max 0.000
_refine_ls_shift/su_mean 0.000
_refine_ls_structure_factor_coef Fsqd
_refine_ls_weighting_details 'w=1/[\s^2^(Fo^2^)+(0.0000P)^2^+42.1400P] where P=(Fo^2^+2Fc^2^)/3'
_refine_ls_weighting_scheme calc
_refine_ls_wR_factor_gt 0.1029
_refine_ls_wR_factor_ref 0.1151
_reflns_number_gt 6577
_reflns_number_total 8293
_reflns_threshold_expression I>2sigma(I)
_cod_data_source_file ic101296e_si_002_04.cif
_cod_data_source_block 09wz1102
_cod_original_cell_volume 2129.2(8)
_cod_database_code 4316633

loop_
_symmetry_equiv_pos_as_xyz
'x, y, z'
'-x, -y, -z'

loop_
_atom_site_label
_atom_site_type_symbol
_atom_site_fract_x
_atom_site_fract_y
_atom_site_fract_z
_atom_site_U_iso_or_equiv
_atom_site_adp_type
_atom_site_occupancy
_atom_site_symmetry_multiplicity
_atom_site_calc_flag
_atom_site_refinement_flags
_atom_site_disorder_assembly
_atom_site_disorder_group
Bi1 Bi -0.36942(4) 0.49664(3) 0.26965(2) 0.02590(11) Uani 1 1 d . . .
Bi2 Bi 0.04063(4) 0.74086(3) 0.189367(19) 0.02088(10) Uani 1 1 d . . .
Cl1 Cl -0.4525(3) 0.4084(3) 0.37964(17) 0.0467(8) Uani 1 1 d . . .
Cl2 Cl -0.3392(3) 0.2974(2) 0.21485(17) 0.0388(7) Uani 1 1 d . . .
Cl3 Cl -0.6354(3) 0.6293(2) 0.24285(14) 0.0288(6) Uani 1 1 d . . .
Cl4 Cl -0.1378(3) 0.9668(2) 0.20213(14) 0.0304(6) Uani 1 1 d . . .
Cl5 Cl -0.1441(3) 0.6378(2) 0.23424(13) 0.0264(5) Uani 1 1 d . . .
Cl6 Cl -0.0292(3) 0.7549(2) 0.06931(13) 0.0286(6) Uani 1 1 d . . .
S1 S -0.0854(3) 0.3345(3) 0.31962(14) 0.0304(6) Uani 1 1 d . . .
S2 S 0.1804(3) 0.4578(2) 0.15440(13) 0.0242(5) Uani 1 1 d . . .
S3 S -0.4141(3) 0.7154(3) 0.36184(15) 0.0336(6) Uani 1 1 d . . .
S4 S 0.0397(3) 0.7821(3) 0.34564(15) 0.0335(6) Uani 1 1 d . . .
S5 S 0.6402(3) 0.5656(2) 0.11178(14) 0.0270(6) Uani 1 1 d . . .
S6 S 0.2187(3) 0.8730(2) 0.12476(13) 0.0226(5) Uani 1 1 d . . .
C1 C -0.1035(13) 0.1919(10) 0.3599(6) 0.042(3) Uani 1 1 d . . .
H1A H -0.1531 0.1619 0.3304 0.062 Uiso 1 1 calc R . .
H1B H -0.1578 0.2114 0.4033 0.062 Uiso 1 1 calc R . .
H1C H -0.0095 0.1249 0.3676 0.062 Uiso 1 1 calc R . .
C2 C 0.0042(10) 0.2744(9) 0.2388(5) 0.025(2) Uani 1 1 d . . .
H2A H -0.0446 0.2265 0.2207 0.030 Uiso 1 1 calc R . .
H2B H -0.0030 0.3481 0.2059 0.030 Uiso 1 1 calc R . .
C3 C 0.1565(11) 0.1890(9) 0.2453(5) 0.024(2) Uani 1 1 d . . .
C4 C 0.1948(12) 0.0579(10) 0.2535(5) 0.029(2) Uani 1 1 d . . .
H4 H 0.1238 0.0249 0.2533 0.035 Uiso 1 1 calc R . .
C5 C 0.3337(11) -0.0272(9) 0.2622(5) 0.027(2) Uani 1 1 d . . .
H5 H 0.3572 -0.1169 0.2684 0.033 Uiso 1 1 calc R . .
C6 C 0.4380(10) 0.0215(8) 0.2617(5) 0.021(2) Uani 1 1 d . . .
H6 H 0.5338 -0.0348 0.2676 0.025 Uiso 1 1 calc R . .
C7 C 0.4004(10) 0.1524(9) 0.2525(5) 0.021(2) Uani 1 1 d . . .
H7 H 0.4723 0.1849 0.2509 0.025 Uiso 1 1 calc R . .
C8 C 0.2615(10) 0.2380(9) 0.2454(5) 0.020(2) Uani 1 1 d . . .
C9 C 0.2261(11) 0.3801(9) 0.2395(5) 0.026(2) Uani 1 1 d . . .
H9A H 0.3082 0.3946 0.2528 0.031 Uiso 1 1 calc R . .
H9B H 0.1455 0.4213 0.2719 0.031 Uiso 1 1 calc R . .
C10 C 0.3524(11) 0.4227(10) 0.1122(5) 0.029(2) Uani 1 1 d . . .
H10A H 0.4026 0.4640 0.1341 0.044 Uiso 1 1 calc R . .
H10B H 0.3417 0.4552 0.0645 0.044 Uiso 1 1 calc R . .
H10C H 0.4067 0.3298 0.1152 0.044 Uiso 1 1 calc R . .
C11 C -0.5588(13) 0.7311(13) 0.4254(6) 0.048(3) Uani 1 1 d . . .
H11A H -0.5448 0.6466 0.4481 0.072 Uiso 1 1 calc R . .
H11B H -0.6489 0.7665 0.4033 0.072 Uiso 1 1 calc R . .
H11C H -0.5602 0.7885 0.4590 0.072 Uiso 1 1 calc R . .
C12 C -0.2603(13) 0.6376(12) 0.4141(6) 0.042(3) Uani 1 1 d . . .
H12A H -0.2686 0.5627 0.4414 0.051 Uiso 1 1 calc R . .
H12B H -0.1731 0.6059 0.3842 0.051 Uiso 1 1 calc R . .
C13 C -0.2481(13) 0.7268(13) 0.4605(6) 0.042(3) Uani 1 1 d U . .
C14 C -0.2900(14) 0.7164(16) 0.5291(7) 0.059(4) Uani 1 1 d U . .
H14 H -0.3231 0.6512 0.5450 0.071 Uiso 1 1 calc R . .
C15 C -0.2848(19) 0.797(2) 0.5741(8) 0.083(5) Uani 1 1 d U . .
H15 H -0.3154 0.7874 0.6203 0.099 Uiso 1 1 calc R . .
C16 C -0.2354(18) 0.891(2) 0.5526(9) 0.083(5) Uani 1 1 d U . .
H16 H -0.2341 0.9492 0.5831 0.100 Uiso 1 1 calc R . .
C17 C -0.1866(15) 0.8990(15) 0.4840(8) 0.061(4) Uani 1 1 d U . .
H17 H -0.1466 0.9599 0.4690 0.073 Uiso 1 1 calc R . .
C18 C -0.1957(11) 0.8206(11) 0.4386(6) 0.034(2) Uani 1 1 d U . .
C19 C -0.1503(11) 0.8396(11) 0.3645(6) 0.032(3) Uani 1 1 d . . .
H19A H -0.1931 0.9322 0.3501 0.038 Uiso 1 1 calc R . .
H19B H -0.1892 0.7953 0.3370 0.038 Uiso 1 1 calc R . .
C20 C 0.1040(13) 0.6204(11) 0.3853(6) 0.039(3) Uani 1 1 d . . .
H20A H 0.0791 0.6227 0.4342 0.058 Uiso 1 1 calc R . .
H20B H 0.2071 0.5802 0.3778 0.058 Uiso 1 1 calc R . .
H20C H 0.0607 0.5707 0.3655 0.058 Uiso 1 1 calc R . .
C21 C 0.8177(11) 0.5054(11) 0.0720(6) 0.036(3) Uani 1 1 d . . .
H21A H 0.8167 0.5474 0.0262 0.054 Uiso 1 1 calc R . .
H21B H 0.8512 0.4126 0.0693 0.054 Uiso 1 1 calc R . .
H21C H 0.8812 0.5237 0.0990 0.054 Uiso 1 1 calc R . .
C22 C 0.5904(10) 0.7390(9) 0.1000(5) 0.023(2) Uani 1 1 d . . .
H22A H 0.5145 0.7804 0.1345 0.027 Uiso 1 1 calc R . .
H22B H 0.6731 0.7578 0.1080 0.027 Uiso 1 1 calc R . .
C23 C 0.5390(10) 0.7981(9) 0.0299(5) 0.024(2) Uani 1 1 d . . .
C24 C 0.6262(10) 0.8396(9) -0.0154(5) 0.023(2) Uani 1 1 d . . .
H24 H 0.7184 0.8258 -0.0035 0.028 Uiso 1 1 calc R . .
C25 C 0.5784(10) 0.9009(8) -0.0778(5) 0.022(2) Uani 1 1 d . . .
H25 H 0.6386 0.9283 -0.1088 0.026 Uiso 1 1 calc R . .
C26 C 0.4438(11) 0.9226(9) -0.0953(5) 0.025(2) Uani 1 1 d . . .
H26 H 0.4093 0.9682 -0.1371 0.030 Uiso 1 1 calc R . .
C27 C 0.3601(10) 0.8767(9) -0.0509(5) 0.022(2) Uani 1 1 d . . .
H27 H 0.2691 0.8890 -0.0640 0.027 Uiso 1 1 calc R . .
C28 C 0.4032(10) 0.8136(9) 0.0118(5) 0.023(2) Uani 1 1 d . . .
C29 C 0.3080(10) 0.7657(9) 0.0583(5) 0.023(2) Uani 1 1 d . . .
H29A H 0.3649 0.6797 0.0793 0.027 Uiso 1 1 calc R . .
H29B H 0.2365 0.7574 0.0315 0.027 Uiso 1 1 calc R . .
C30 C 0.1012(11) 1.0109(9) 0.0759(5) 0.028(2) Uani 1 1 d . . .
H30A H 0.1560 1.0385 0.0394 0.043 Uiso 1 1 calc R . .
H30B H 0.0523 1.0808 0.1055 0.043 Uiso 1 1 calc R . .
H30C H 0.0314 0.9883 0.0563 0.043 Uiso 1 1 calc R . .

loop_
_atom_site_aniso_label
_atom_site_aniso_U_11
_atom_site_aniso_U_22
_atom_site_aniso_U_33
_atom_site_aniso_U_23
_atom_site_aniso_U_13
_atom_site_aniso_U_12
Bi1 0.0212(2) 0.0205(2) 0.0344(2) 0.00578(17) -0.00215(16) -0.00837(16)
Bi2 0.0211(2) 0.01824(19) 0.0226(2) 0.00228(15) -0.00126(15) -0.00806(15)
Cl1 0.0351(16) 0.0363(16) 0.056(2) 0.0185(14) 0.0113(14) -0.0090(13)
Cl2 0.0319(15) 0.0210(12) 0.065(2) 0.0021(13) -0.0121(14) -0.0115(11)
Cl3 0.0221(13) 0.0230(12) 0.0387(15) 0.0007(11) -0.0025(11) -0.0066(10)
Cl4 0.0297(14) 0.0214(12) 0.0352(15) 0.0024(11) 0.0004(11) -0.0067(10)
Cl5 0.0259(13) 0.0254(12) 0.0292(13) -0.0001(11) 0.0027(10) -0.0128(10)
Cl6 0.0314(14) 0.0322(13) 0.0267(13) 0.0038(11) -0.0053(11) -0.0178(11)
S1 0.0263(14) 0.0273(13) 0.0323(15) 0.0043(12) -0.0012(11) -0.0069(11)
S2 0.0253(13) 0.0187(12) 0.0290(14) 0.0023(10) -0.0036(11) -0.0097(10)
S3 0.0295(15) 0.0331(15) 0.0346(16) 0.0043(12) 0.0000(12) -0.0107(12)
S4 0.0315(15) 0.0368(15) 0.0306(15) -0.0018(12) -0.0028(12) -0.0116(12)
S5 0.0276(14) 0.0222(12) 0.0322(15) 0.0024(11) -0.0048(11) -0.0114(11)
S6 0.0246(13) 0.0222(12) 0.0224(13) 0.0002(10) -0.0007(10) -0.0112(10)
C1 0.045(7) 0.028(6) 0.041(7) 0.011(5) 0.004(6) -0.008(5)
C2 0.027(5) 0.023(5) 0.029(6) 0.001(4) -0.002(4) -0.014(4)
C3 0.028(5) 0.018(5) 0.023(5) 0.008(4) -0.006(4) -0.007(4)
C4 0.040(6) 0.024(5) 0.019(5) -0.007(4) 0.000(5) -0.008(5)
C5 0.037(6) 0.016(5) 0.024(6) -0.005(4) 0.006(5) -0.007(4)
C6 0.017(5) 0.013(4) 0.030(6) -0.005(4) 0.002(4) -0.004(4)
C7 0.026(5) 0.022(5) 0.015(5) 0.005(4) 0.001(4) -0.013(4)
C8 0.021(5) 0.023(5) 0.015(5) -0.002(4) 0.001(4) -0.010(4)
C9 0.027(6) 0.025(5) 0.028(6) -0.009(4) 0.001(4) -0.012(4)
C10 0.036(6) 0.032(6) 0.027(6) -0.003(5) 0.003(5) -0.022(5)
C11 0.036(7) 0.060(8) 0.041(8) 0.004(6) 0.011(6) -0.016(6)
C12 0.046(7) 0.039(7) 0.038(7) 0.010(6) -0.004(6) -0.016(6)
C13 0.036(7) 0.056(7) 0.024(5) -0.005(5) 0.006(5) -0.009(5)
C14 0.038(7) 0.094(11) 0.030(6) 0.007(6) 0.001(6) -0.013(7)
C15 0.071(12) 0.112(14) 0.031(7) -0.014(7) -0.010(7) 0.004(9)
C16 0.063(11) 0.110(14) 0.058(8) -0.057(10) -0.005(8) -0.001(9)
C17 0.051(9) 0.063(9) 0.060(8) -0.031(7) -0.018(7) -0.004(6)
C18 0.024(6) 0.036(6) 0.040(6) -0.014(5) -0.003(5) -0.007(5)
C19 0.019(5) 0.031(6) 0.037(6) -0.003(5) 0.000(5) -0.001(4)
C20 0.043(7) 0.044(7) 0.025(6) -0.001(5) -0.008(5) -0.012(6)
C21 0.024(6) 0.039(7) 0.039(7) -0.005(5) 0.002(5) -0.007(5)
C22 0.014(5) 0.022(5) 0.031(6) 0.000(4) -0.001(4) -0.007(4)
C23 0.026(5) 0.021(5) 0.028(6) -0.004(4) -0.003(4) -0.012(4)
C24 0.023(5) 0.017(5) 0.029(6) 0.000(4) -0.002(4) -0.008(4)
C25 0.023(5) 0.015(4) 0.028(6) -0.005(4) 0.007(4) -0.008(4)
C26 0.030(6) 0.018(5) 0.017(5) 0.000(4) 0.001(4) -0.001(4)
C27 0.020(5) 0.024(5) 0.020(5) -0.003(4) 0.005(4) -0.007(4)
C28 0.018(5) 0.018(5) 0.034(6) 0.000(4) 0.003(4) -0.008(4)
C29 0.019(5) 0.020(5) 0.027(5) -0.011(4) 0.003(4) -0.004(4)
C30 0.028(6) 0.022(5) 0.031(6) 0.006(5) 0.003(5) -0.008(4)

loop_
_atom_type_symbol
_atom_type_description
_atom_type_scat_dispersion_real
_atom_type_scat_dispersion_imag
_atom_type_scat_source
C C 0.0033 0.0016 'International Tables Vol C Tables 4.2.6.8 and 6.1.1.4'
H H 0.0000 0.0000 'International Tables Vol C Tables 4.2.6.8 and 6.1.1.4'
S S 0.1246 0.1234 'International Tables Vol C Tables 4.2.6.8 and 6.1.1.4'
Cl Cl 0.1484 0.1585 'International Tables Vol C Tables 4.2.6.8 and 6.1.1.4'
Bi Bi -4.1077 10.2566 'International Tables Vol C Tables 4.2.6.8 and 6.1.1.4'

loop_
_geom_angle_atom_site_label_1
_geom_angle_atom_site_label_2
_geom_angle_atom_site_label_3
_geom_angle
_geom_angle_site_symmetry_1
_geom_angle_site_symmetry_3
_geom_angle_publ_flag
Cl2 Bi1 Cl1 89.72(11) . . ?
Cl2 Bi1 Cl3 97.11(9) . . ?
Cl1 Bi1 Cl3 88.72(9) . . ?
Cl2 Bi1 S1 83.48(9) . . ?
Cl1 Bi1 S1 82.75(9) . . ?
Cl3 Bi1 S1 171.45(8) . . ?
Cl2 Bi1 S3 169.61(9) . . ?
Cl1 Bi1 S3 80.06(10) . . ?
Cl3 Bi1 S3 84.66(8) . . ?
S1 Bi1 S3 93.25(8) . . ?
Cl2 Bi1 S5 73.62(9) . 1_455 ?
Cl1 Bi1 S5 155.33(10) . 1_455 ?
Cl3 Bi1 S5 75.80(8) . 1_455 ?
S1 Bi1 S5 112.42(7) . 1_455 ?
S3 Bi1 S5 116.67(7) . 1_455 ?
Cl2 Bi1 Cl5 121.52(8) . . ?
Cl1 Bi1 Cl5 132.52(10) . . ?
Cl3 Bi1 Cl5 117.99(7) . . ?
S1 Bi1 Cl5 68.20(7) . . ?
S3 Bi1 Cl5 65.66(7) . . ?
S5 Bi1 Cl5 72.14(7) 1_455 . ?
Cl4 Bi2 Cl6 89.92(9) . . ?
Cl4 Bi2 Cl5 93.24(8) . . ?
Cl6 Bi2 Cl5 90.27(8) . . ?
Cl4 Bi2 S6 82.93(8) . . ?
Cl6 Bi2 S6 82.89(8) . . ?
Cl5 Bi2 S6 172.15(8) . . ?
Cl4 Bi2 S2 162.11(8) . . ?
Cl6 Bi2 S2 77.67(8) . . ?
Cl5 Bi2 S2 74.22(7) . . ?
S6 Bi2 S2 107.86(7) . . ?
Cl4 Bi2 S4 75.55(8) . . ?
Cl6 Bi2 S4 163.76(8) . . ?
Cl5 Bi2 S4 83.46(8) . . ?
S6 Bi2 S4 102.11(7) . . ?
S2 Bi2 S4 114.62(7) . . ?
Cl4 Bi2 Cl3 123.78(8) . 1_655 ?
Cl6 Bi2 Cl3 127.19(8) . 1_655 ?
Cl5 Bi2 Cl3 122.42(7) . 1_655 ?
S6 Bi2 Cl3 65.19(7) . 1_655 ?
S2 Bi2 Cl3 74.10(7) . 1_655 ?
S4 Bi2 Cl3 68.25(7) . 1_655 ?
Bi2 Cl5 Bi1 172.40(10) . . ?
C1 S1 C2 99.8(5) . . ?
C1 S1 Bi1 104.7(4) . . ?
C2 S1 Bi1 98.4(3) . . ?
C10 S2 C9 101.8(5) . . ?
C10 S2 Bi2 111.2(3) . . ?
C9 S2 Bi2 99.4(3) . . ?
C11 S3 C12 100.9(6) . . ?
C11 S3 Bi1 110.5(5) . . ?
C12 S3 Bi1 100.4(4) . . ?
C20 S4 C19 103.0(5) . . ?
C20 S4 Bi2 103.2(4) . . ?
C19 S4 Bi2 97.8(4) . . ?
C21 S5 C22 101.9(5) . . ?
C30 S6 C29 100.9(5) . . ?
C30 S6 Bi2 105.5(3) . . ?
C29 S6 Bi2 98.7(3) . . ?
S1 C1 H1A 109.5 . . ?
S1 C1 H1B 109.5 . . ?
H1A C1 H1B 109.5 . . ?
S1 C1 H1C 109.5 . . ?
H1A C1 H1C 109.5 . . ?
H1B C1 H1C 109.5 . . ?
C3 C2 S1 112.8(7) . . ?
C3 C2 H2A 109.0 . . ?
S1 C2 H2A 109.0 . . ?
C3 C2 H2B 109.0 . . ?
S1 C2 H2B 109.0 . . ?
H2A C2 H2B 107.8 . . ?
C4 C3 C8 119.0(9) . . ?
C4 C3 C2 119.0(9) . . ?
C8 C3 C2 122.0(8) . . ?
C3 C4 C5 122.2(10) . . ?
C3 C4 H4 118.9 . . ?
C5 C4 H4 118.9 . . ?
C4 C5 C6 118.8(9) . . ?
C4 C5 H5 120.6 . . ?
C6 C5 H5 120.6 . . ?
C7 C6 C5 119.2(9) . . ?
C7 C6 H6 120.4 . . ?
C5 C6 H6 120.4 . . ?
C6 C7 C8 122.3(9) . . ?
C6 C7 H7 118.9 . . ?
C8 C7 H7 118.9 . . ?
C7 C8 C3 118.5(9) . . ?
C7 C8 C9 119.8(8) . . ?
C3 C8 C9 121.7(8) . . ?
C8 C9 S2 114.2(7) . . ?
C8 C9 H9A 108.7 . . ?
S2 C9 H9A 108.7 . . ?
C8 C9 H9B 108.7 . . ?
S2 C9 H9B 108.7 . . ?
H9A C9 H9B 107.6 . . ?
S2 C10 H10A 109.5 . . ?
S2 C10 H10B 109.5 . . ?
H10A C10 H10B 109.5 . . ?
S2 C10 H10C 109.5 . . ?
H10A C10 H10C 109.5 . . ?
H10B C10 H10C 109.5 . . ?
S3 C11 H11A 109.5 . . ?
S3 C11 H11B 109.5 . . ?
H11A C11 H11B 109.5 . . ?
S3 C11 H11C 109.5 . . ?
H11A C11 H11C 109.5 . . ?
H11B C11 H11C 109.5 . . ?
C13 C12 S3 112.0(9) . . ?
C13 C12 H12A 109.2 . . ?
S3 C12 H12A 109.2 . . ?
C13 C12 H12B 109.2 . . ?
S3 C12 H12B 109.2 . . ?
H12A C12 H12B 107.9 . . ?
C18 C13 C14 117.9(13) . . ?
C18 C13 C12 122.9(10) . . ?
C14 C13 C12 119.1(13) . . ?
C15 C14 C13 122.3(16) . . ?
C15 C14 H14 118.8 . . ?
C13 C14 H14 118.8 . . ?
C14 C15 C16 120.1(16) . . ?
C14 C15 H15 119.9 . . ?
C16 C15 H15 119.9 . . ?
C15 C16 C17 118.2(16) . . ?
C15 C16 H16 120.9 . . ?
C17 C16 H16 120.9 . . ?
C18 C17 C16 121.4(17) . . ?
C18 C17 H17 119.3 . . ?
C16 C17 H17 119.3 . . ?
C17 C18 C13 119.9(13) . . ?
C17 C18 C19 118.9(12) . . ?
C13 C18 C19 121.2(10) . . ?
C18 C19 S4 115.4(8) . . ?
C18 C19 H19A 108.4 . . ?
S4 C19 H19A 108.4 . . ?
C18 C19 H19B 108.4 . . ?
S4 C19 H19B 108.4 . . ?
H19A C19 H19B 107.5 . . ?
S4 C20 H20A 109.5 . . ?
S4 C20 H20B 109.5 . . ?
H20A C20 H20B 109.5 . . ?
S4 C20 H20C 109.5 . . ?
H20A C20 H20C 109.5 . . ?
H20B C20 H20C 109.5 . . ?
S5 C21 H21A 109.5 . . ?
S5 C21 H21B 109.5 . . ?
H21A C21 H21B 109.5 . . ?
S5 C21 H21C 109.5 . . ?
H21A C21 H21C 109.5 . . ?
H21B C21 H21C 109.5 . . ?
C23 C22 S5 114.2(7) . . ?
C23 C22 H22A 108.7 . . ?
S5 C22 H22A 108.7 . . ?
C23 C22 H22B 108.7 . . ?
S5 C22 H22B 108.7 . . ?
H22A C22 H22B 107.6 . . ?
C24 C23 C28 120.6(9) . . ?
C24 C23 C22 118.9(9) . . ?
C28 C23 C22 120.4(9) . . ?
C25 C24 C23 120.1(9) . . ?
C25 C24 H24 120.0 . . ?
C23 C24 H24 120.0 . . ?
C26 C25 C24 120.4(9) . . ?
C26 C25 H25 119.8 . . ?
C24 C25 H25 119.8 . . ?
C25 C26 C27 119.0(9) . . ?
C25 C26 H26 120.5 . . ?
C27 C26 H26 120.5 . . ?
C26 C27 C28 122.8(9) . . ?
C26 C27 H27 118.6 . . ?
C28 C27 H27 118.6 . . ?
C27 C28 C23 117.0(9) . . ?
C27 C28 C29 120.8(9) . . ?
C23 C28 C29 122.2(9) . . ?
C28 C29 S6 111.8(7) . . ?
C28 C29 H29A 109.3 . . ?
S6 C29 H29A 109.3 . . ?
C28 C29 H29B 109.3 . . ?
S6 C29 H29B 109.3 . . ?
H29A C29 H29B 107.9 . . ?
S6 C30 H30A 109.5 . . ?
S6 C30 H30B 109.5 . . ?
H30A C30 H30B 109.5 . . ?
S6 C30 H30C 109.5 . . ?
H30A C30 H30C 109.5 . . ?
H30B C30 H30C 109.5 . . ?

loop_
_geom_bond_atom_site_label_1
_geom_bond_atom_site_label_2
_geom_bond_distance
_geom_bond_site_symmetry_2
_geom_bond_publ_flag
Bi1 Cl2 2.522(3) . ?
Bi1 Cl1 2.526(3) . ?
Bi1 Cl3 2.626(3) . ?
Bi1 S1 2.970(3) . ?
Bi1 S3 3.117(3) . ?
Bi1 S5 3.150(3) 1_455 ?
Bi1 Cl5 3.307(2) . ?
Bi2 Cl4 2.524(3) . ?
Bi2 Cl6 2.526(3) . ?
Bi2 Cl5 2.657(2) . ?
Bi2 S6 2.941(2) . ?
Bi2 S2 3.095(3) . ?
Bi2 S4 3.188(3) . ?
Bi2 Cl3 3.303(3) 1_655 ?
S1 C1 1.805(11) . ?
S1 C2 1.832(11) . ?
S2 C10 1.800(10) . ?
S2 C9 1.832(11) . ?
S3 C11 1.827(11) . ?
S3 C12 1.836(12) . ?
S4 C20 1.809(12) . ?
S4 C19 1.817(10) . ?
S5 C21 1.815(11) . ?
S5 C22 1.829(10) . ?
S6 C30 1.804(10) . ?
S6 C29 1.820(9) . ?
C1 H1A 0.9800 . ?
C1 H1B 0.9800 . ?
C1 H1C 0.9800 . ?
C2 C3 1.491(14) . ?
C2 H2A 0.9900 . ?
C2 H2B 0.9900 . ?
C3 C4 1.381(13) . ?
C3 C8 1.405(13) . ?
C4 C5 1.387(14) . ?
C4 H4 0.9500 . ?
C5 C6 1.393(14) . ?
C5 H5 0.9500 . ?
C6 C7 1.382(13) . ?
C6 H6 0.9500 . ?
C7 C8 1.385(13) . ?
C7 H7 0.9500 . ?
C8 C9 1.507(13) . ?
C9 H9A 0.9900 . ?
C9 H9B 0.9900 . ?
C10 H10A 0.9800 . ?
C10 H10B 0.9800 . ?
C10 H10C 0.9800 . ?
C11 H11A 0.9800 . ?
C11 H11B 0.9800 . ?
C11 H11C 0.9800 . ?
C12 C13 1.493(18) . ?
C12 H12A 0.9900 . ?
C12 H12B 0.9900 . ?
C13 C18 1.395(17) . ?
C13 C14 1.397(16) . ?
C14 C15 1.37(2) . ?
C14 H14 0.9500 . ?
C15 C16 1.38(3) . ?
C15 H15 0.9500 . ?
C16 C17 1.41(2) . ?
C16 H16 0.9500 . ?
C17 C18 1.372(17) . ?
C17 H17 0.9500 . ?
C18 C19 1.521(16) . ?
C19 H19A 0.9900 . ?
C19 H19B 0.9900 . ?
C20 H20A 0.9800 . ?
C20 H20B 0.9800 . ?
C20 H20C 0.9800 . ?
C21 H21A 0.9800 . ?
C21 H21B 0.9800 . ?
C21 H21C 0.9800 . ?
C22 C23 1.524(14) . ?
C22 H22A 0.9900 . ?
C22 H22B 0.9900 . ?
C23 C24 1.391(13) . ?
C23 C28 1.417(14) . ?
C24 C25 1.386(14) . ?
C24 H24 0.9500 . ?
C25 C26 1.382(14) . ?
C25 H25 0.9500 . ?
C26 C27 1.384(13) . ?
C26 H26 0.9500 . ?
C27 C28 1.386(14) . ?
C27 H27 0.9500 . ?
C28 C29 1.505(13) . ?
C29 H29A 0.9900 . ?
C29 H29B 0.9900 . ?
C30 H30A 0.9800 . ?
C30 H30B 0.9800 . ?
C30 H30C 0.9800 . ?
